data_2233554
loop_
_publ_author_name
'Mu, Rui-Zhu'

_publ_section_title
;
 (<i>Z</i>)-1-(2,4-Dimethylphenyl)-3-phenyl-2-(1<i>H</i>-1,2,4-triazol-1-yl)prop-2-en-1-one
;
_journal_coeditor_code LH5401
_journal_issue 2
_journal_name_full 'Acta Crystallographica Section E'
_journal_page_first o465
_journal_paper_doi 10.1107/S1600536812001390
_journal_volume 68
_journal_year 2012
_chemical_formula_iupac 'C19 H17 N3 O'
_chemical_formula_moiety 'C19 H17 N3 O'
_chemical_formula_sum 'C19 H17 N3 O'
_chemical_formula_weight 303.36
_chemical_name_systematic
;
(<i>Z</i>)-1-(2,4-Dimethylphenyl)-3-phenyl-2-(1<i>H</i>-1,2,4-triazol-1-
yl)prop-2-en-1-one
;
_space_group_IT_number 14
_symmetry_cell_setting monoclinic
_symmetry_space_group_name_Hall '-P 2yn'
_symmetry_space_group_name_H-M 'P 1 21/n 1'
_atom_sites_solution_hydrogens geom
_atom_sites_solution_primary direct
_atom_sites_solution_secondary difmap
_audit_creation_method SHELXL-97
_cell_angle_alpha 90.00
_cell_angle_beta 108.3760(10)
_cell_angle_gamma 90.00
_cell_formula_units_Z 4
_cell_length_a 12.8499(3)
_cell_length_b 7.8836(2)
_cell_length_c 16.5274(4)
_cell_measurement_reflns_used 4934
_cell_measurement_temperature 296(2)
_cell_measurement_theta_max 27.09
_cell_measurement_theta_min 2.42
_cell_volume 1588.91(7)
_computing_cell_refinement 'SAINT (Bruker, 2001)'
_computing_data_collection 'SMART (Bruker, 2001)'
_computing_data_reduction 'SAINT (Bruker, 2001)'
_computing_molecular_graphics 'PLATON (Spek, 2009)'
_computing_publication_material 'SHELXTL (Sheldrick, 2008)'
_computing_structure_refinement 'SHELXL97 (Sheldrick, 2008)'
_computing_structure_solution 'SHELXS97 (Sheldrick, 2008)'
_diffrn_ambient_temperature 296(2)
_diffrn_measured_fraction_theta_full 1.000
_diffrn_measured_fraction_theta_max 1.000
_diffrn_measurement_device_type 'Bruker SMART CCD'
_diffrn_measurement_method '\f and \w scans'
_diffrn_radiation_monochromator graphite
_diffrn_radiation_source 'fine-focus sealed tube'
_diffrn_radiation_type MoK\a
_diffrn_radiation_wavelength 0.71073
_diffrn_reflns_av_R_equivalents 0.0252
_diffrn_reflns_av_sigmaI/netI 0.0217
_diffrn_reflns_limit_h_max 9
_diffrn_reflns_limit_h_min -15
_diffrn_reflns_limit_k_max 9
_diffrn_reflns_limit_k_min -8
_diffrn_reflns_limit_l_max 19
_diffrn_reflns_limit_l_min -17
_diffrn_reflns_number 11768
_diffrn_reflns_theta_full 25.00
_diffrn_reflns_theta_max 25.00
_diffrn_reflns_theta_min 1.76
_exptl_absorpt_coefficient_mu 0.081
_exptl_absorpt_correction_T_max 0.9856
_exptl_absorpt_correction_T_min 0.9840
_exptl_absorpt_correction_type multi-scan
_exptl_absorpt_process_details '(SADABS; Sheldrick, 1996)'
_exptl_crystal_colour Colorless
_exptl_crystal_density_diffrn 1.268
_exptl_crystal_density_method 'not measured'
_exptl_crystal_description Block
_exptl_crystal_F_000 640
_exptl_crystal_size_max 0.20
_exptl_crystal_size_mid 0.20
_exptl_crystal_size_min 0.18
_refine_diff_density_max 0.184
_refine_diff_density_min -0.152
_refine_ls_extinction_coef 0.017(2)
_refine_ls_extinction_expression Fc^*^=kFc[1+0.001xFc^2^\l^3^/sin(2\q)]^-1/4^
_refine_ls_extinction_method 'SHELXL97 (Sheldrick, 2008)'
_refine_ls_goodness_of_fit_ref 1.040
_refine_ls_hydrogen_treatment mixed
_refine_ls_matrix_type full
_refine_ls_number_parameters 215
_refine_ls_number_reflns 2796
_refine_ls_number_restraints 0
_refine_ls_restrained_S_all 1.040
_refine_ls_R_factor_all 0.0479
_refine_ls_R_factor_gt 0.0405
_refine_ls_shift/su_max 0.004
_refine_ls_shift/su_mean 0.000
_refine_ls_structure_factor_coef Fsqd
_refine_ls_weighting_details 'calc w=1/[\s^2^(Fo^2^)+(0.0517P)^2^+0.3715P] where P=(Fo^2^+2Fc^2^)/3'
_refine_ls_weighting_scheme calc
_refine_ls_wR_factor_gt 0.1057
_refine_ls_wR_factor_ref 0.1127
_reflns_number_gt 2369
_reflns_number_total 2796
_reflns_threshold_expression I>2\s(I)
_cod_data_source_file lh5401.cif
_cod_data_source_block I
_cod_original_sg_symbol_H-M 'P 21/n'
_cod_database_code 2233554
_cod_database_fobs_code 2233554

loop_
_symmetry_equiv_pos_as_xyz
'x, y, z'
'-x+1/2, y+1/2, -z+1/2'
'-x, -y, -z'
'x-1/2, -y-1/2, z-1/2'

loop_
_atom_site_type_symbol
_atom_site_label
_atom_site_fract_x
_atom_site_fract_y
_atom_site_fract_z
_atom_site_U_iso_or_equiv
_atom_site_adp_type
_atom_site_calc_flag
_atom_site_refinement_flags
_atom_site_occupancy
_atom_site_symmetry_multiplicity
C C1 0.20259(13) 1.1290(2) 0.85885(11) 0.0604(5) Uani d . 1 1
H H1 0.1666 1.2043 0.8842 0.072 Uiso calc R 1 1
C C2 0.23209(14) 0.9674(3) 0.77106(11) 0.0636(5) Uani d . 1 1
H H2 0.2254 0.9031 0.7225 0.076 Uiso calc R 1 1
C C3 0.29220(13) 0.6718(2) 0.94192(10) 0.0531(4) Uani d . 1 1
H H3 0.2511 0.7004 0.8865 0.064 Uiso calc R 1 1
C C4 0.24256(14) 0.5912(2) 0.99443(12) 0.0634(5) Uani d . 1 1
H H4 0.1685 0.5637 0.9736 0.076 Uiso calc R 1 1
C C5 0.30203(15) 0.5514(2) 1.07733(11) 0.0615(5) Uani d . 1 1
H H5 0.2679 0.4990 1.1126 0.074 Uiso calc R 1 1
C C6 0.41158(15) 0.5892(2) 1.10754(10) 0.0578(4) Uani d . 1 1
H H6 0.4518 0.5634 1.1636 0.069 Uiso calc R 1 1
C C7 0.46229(13) 0.6653(2) 1.05485(9) 0.0479(4) Uani d . 1 1
H H7 0.5372 0.6870 1.0753 0.057 Uiso calc R 1 1
C C8 0.40332(11) 0.71002(18) 0.97182(9) 0.0413(3) Uani d . 1 1
C C9 0.46292(12) 0.78548(19) 0.91780(9) 0.0428(4) Uani d . 1 1
C C10 0.42801(11) 0.89791(19) 0.85496(9) 0.0417(3) Uani d . 1 1
C C11 0.48890(13) 0.9480(2) 0.79522(10) 0.0486(4) Uani d . 1 1
C C12 0.60794(12) 0.90705(19) 0.81731(9) 0.0450(4) Uani d . 1 1
C C13 0.67846(13) 0.9510(2) 0.89704(10) 0.0511(4) Uani d . 1 1
H H13 0.6502 1.0017 0.9365 0.061 Uiso calc R 1 1
C C14 0.78937(13) 0.9210(2) 0.91891(11) 0.0566(4) Uani d . 1 1
H H14 0.8351 0.9543 0.9723 0.068 Uiso calc R 1 1
C C15 0.83373(13) 0.8419(2) 0.86257(11) 0.0543(4) Uani d . 1 1
C C16 0.76298(13) 0.7989(2) 0.78301(10) 0.0531(4) Uani d . 1 1
H H16 0.7918 0.7458 0.7446 0.064 Uiso calc R 1 1
C C17 0.65123(12) 0.8313(2) 0.75783(10) 0.0481(4) Uani d . 1 1
C C18 0.58064(16) 0.7803(3) 0.67006(11) 0.0724(6) Uani d . 1 1
H H18A 0.6255 0.7291 0.6400 0.109 Uiso calc R 1 1
H H18B 0.5449 0.8788 0.6396 0.109 Uiso calc R 1 1
H H18C 0.5264 0.7003 0.6746 0.109 Uiso calc R 1 1
C C19 0.95482(15) 0.8037(3) 0.88741(15) 0.0825(6) Uani d . 1 1
H H19A 0.9910 0.8916 0.8663 0.124 Uiso calc R 1 1
H H19B 0.9656 0.6968 0.8633 0.124 Uiso calc R 1 1
H H19C 0.9849 0.7983 0.9484 0.124 Uiso calc R 1 1
H H1M 0.5369(13) 0.746(2) 0.9311(9) 0.045(4) Uiso d . 1 1
N N1 0.15299(12) 1.0603(2) 0.78249(9) 0.0674(4) Uani d . 1 1
N N2 0.30462(10) 1.08424(18) 0.89592(8) 0.0542(4) Uani d . 1 1
N N3 0.32284(9) 0.97702(16) 0.83766(7) 0.0434(3) Uani d . 1 1
O O1 0.43871(10) 1.0182(2) 0.72867(8) 0.0757(4) Uani d . 1 1

loop_
_atom_site_aniso_label
_atom_site_aniso_U_11
_atom_site_aniso_U_22
_atom_site_aniso_U_33
_atom_site_aniso_U_12
_atom_site_aniso_U_13
_atom_site_aniso_U_23
C1 0.0483(9) 0.0687(12) 0.0681(10) 0.0169(8) 0.0240(8) 0.0059(9)
C2 0.0531(10) 0.0799(13) 0.0503(9) 0.0104(9) 0.0054(7) -0.0035(8)
C3 0.0446(9) 0.0601(10) 0.0544(9) -0.0009(8) 0.0151(7) 0.0054(8)
C4 0.0486(10) 0.0656(12) 0.0804(12) -0.0063(8) 0.0267(9) 0.0067(9)
C5 0.0705(12) 0.0555(10) 0.0703(11) 0.0024(9) 0.0390(9) 0.0125(8)
C6 0.0705(12) 0.0536(10) 0.0511(9) 0.0068(8) 0.0219(8) 0.0097(7)
C7 0.0460(9) 0.0442(9) 0.0527(8) 0.0036(7) 0.0144(7) 0.0023(7)
C8 0.0418(8) 0.0375(8) 0.0479(8) 0.0051(6) 0.0188(6) 0.0002(6)
C9 0.0380(8) 0.0447(8) 0.0482(8) 0.0046(7) 0.0174(6) -0.0012(6)
C10 0.0368(7) 0.0458(8) 0.0449(7) 0.0032(6) 0.0166(6) -0.0011(6)
C11 0.0487(9) 0.0509(9) 0.0509(8) 0.0026(7) 0.0225(7) 0.0035(7)
C12 0.0467(8) 0.0428(8) 0.0525(8) -0.0021(7) 0.0259(7) 0.0016(7)
C13 0.0521(9) 0.0533(10) 0.0552(9) -0.0002(7) 0.0272(7) -0.0055(7)
C14 0.0488(9) 0.0617(11) 0.0599(9) -0.0061(8) 0.0182(7) -0.0072(8)
C15 0.0474(9) 0.0499(10) 0.0720(10) -0.0020(7) 0.0280(8) -0.0005(8)
C16 0.0565(10) 0.0478(9) 0.0672(10) -0.0023(8) 0.0372(8) -0.0056(8)
C17 0.0507(9) 0.0455(9) 0.0561(9) -0.0066(7) 0.0284(7) -0.0030(7)
C18 0.0682(12) 0.0892(15) 0.0663(11) -0.0097(10) 0.0308(9) -0.0223(10)
C19 0.0525(11) 0.0907(16) 0.1073(16) 0.0077(11) 0.0292(11) -0.0055(13)
N1 0.0491(8) 0.0839(11) 0.0649(9) 0.0173(8) 0.0117(7) 0.0101(8)
N2 0.0462(8) 0.0604(9) 0.0585(8) 0.0086(6) 0.0201(6) -0.0077(6)
N3 0.0397(7) 0.0489(7) 0.0427(6) 0.0051(5) 0.0145(5) 0.0015(5)
O1 0.0634(8) 0.1056(11) 0.0651(8) 0.0179(7) 0.0302(6) 0.0344(7)

loop_
_atom_type_symbol
_atom_type_description
_atom_type_scat_dispersion_real
_atom_type_scat_dispersion_imag
_atom_type_scat_source
C C 0.0033 0.0016 'International Tables Vol C Tables 4.2.6.8 and 6.1.1.4'
H H 0.0000 0.0000 'International Tables Vol C Tables 4.2.6.8 and 6.1.1.4'
N N 0.0061 0.0033 'International Tables Vol C Tables 4.2.6.8 and 6.1.1.4'
O O 0.0106 0.0060 'International Tables Vol C Tables 4.2.6.8 and 6.1.1.4'

loop_
_geom_angle_atom_site_label_1
_geom_angle_atom_site_label_2
_geom_angle_atom_site_label_3
_geom_angle
N2 C1 N1 116.25(15)
N2 C1 H1 121.9
N1 C1 H1 121.9
N1 C2 N3 111.45(16)
N1 C2 H2 124.3
N3 C2 H2 124.3
C4 C3 C8 120.15(15)
C4 C3 H3 119.9
C8 C3 H3 119.9
C5 C4 C3 120.50(16)
C5 C4 H4 119.7
C3 C4 H4 119.7
C6 C5 C4 119.79(15)
C6 C5 H5 120.1
C4 C5 H5 120.1
C5 C6 C7 120.03(15)
C5 C6 H6 120.0
C7 C6 H6 120.0
C6 C7 C8 121.04(15)
C6 C7 H7 119.5
C8 C7 H7 119.5
C7 C8 C3 118.45(13)
C7 C8 C9 118.42(13)
C3 C8 C9 123.01(13)
C10 C9 C8 129.07(14)
C10 C9 H1M 117.6(9)
C8 C9 H1M 113.3(9)
C9 C10 N3 120.68(13)
C9 C10 C11 125.02(13)
N3 C10 C11 114.25(12)
O1 C11 C12 121.95(13)
O1 C11 C10 118.58(14)
C12 C11 C10 119.45(13)
C13 C12 C17 119.09(14)
C13 C12 C11 119.40(13)
C17 C12 C11 121.46(14)
C14 C13 C12 121.27(14)
C14 C13 H13 119.4
C12 C13 H13 119.4
C13 C14 C15 120.85(15)
C13 C14 H14 119.6
C15 C14 H14 119.6
C14 C15 C16 117.57(15)
C14 C15 C19 120.99(16)
C16 C15 C19 121.44(16)
C15 C16 C17 123.21(14)
C15 C16 H16 118.4
C17 C16 H16 118.4
C16 C17 C12 117.96(14)
C16 C17 C18 119.53(14)
C12 C17 C18 122.48(14)
C17 C18 H18A 109.5
C17 C18 H18B 109.5
H18A C18 H18B 109.5
C17 C18 H18C 109.5
H18A C18 H18C 109.5
H18B C18 H18C 109.5
C15 C19 H19A 109.5
C15 C19 H19B 109.5
H19A C19 H19B 109.5
C15 C19 H19C 109.5
H19A C19 H19C 109.5
H19B C19 H19C 109.5
C2 N1 C1 101.62(14)
C1 N2 N3 101.96(13)
C2 N3 N2 108.70(13)
C2 N3 C10 131.78(13)
N2 N3 C10 119.52(11)

loop_
_geom_bond_atom_site_label_1
_geom_bond_atom_site_label_2
_geom_bond_distance
C1 N2 1.308(2)
C1 N1 1.336(2)
C1 H1 0.9300
C2 N1 1.314(2)
C2 N3 1.330(2)
C2 H2 0.9300
C3 C4 1.383(2)
C3 C8 1.389(2)
C3 H3 0.9300
C4 C5 1.378(2)
C4 H4 0.9300
C5 C6 1.370(2)
C5 H5 0.9300
C6 C7 1.379(2)
C6 H6 0.9300
C7 C8 1.388(2)
C7 H7 0.9300
C8 C9 1.4727(19)
C9 C10 1.331(2)
C9 H1M 0.958(15)
C10 N3 1.4330(18)
C10 C11 1.4933(19)
C11 O1 1.2186(18)
C11 C12 1.492(2)
C12 C13 1.387(2)
C12 C17 1.406(2)
C13 C14 1.376(2)
C13 H13 0.9300
C14 C15 1.384(2)
C14 H14 0.9300
C15 C16 1.384(2)
C15 C19 1.509(2)
C16 C17 1.387(2)
C16 H16 0.9300
C17 C18 1.503(2)
C18 H18A 0.9600
C18 H18B 0.9600
C18 H18C 0.9600
C19 H19A 0.9600
C19 H19B 0.9600
C19 H19C 0.9600
N2 N3 1.3560(17)

loop_
_geom_torsion_atom_site_label_1
_geom_torsion_atom_site_label_2
_geom_torsion_atom_site_label_3
_geom_torsion_atom_site_label_4
_geom_torsion
C8 C3 C4 C5 1.4(3)
C3 C4 C5 C6 -1.1(3)
C4 C5 C6 C7 -0.6(3)
C5 C6 C7 C8 2.2(3)
C6 C7 C8 C3 -1.9(2)
C6 C7 C8 C9 -177.89(14)
C4 C3 C8 C7 0.1(2)
C4 C3 C8 C9 175.91(15)
C7 C8 C9 C10 -149.02(16)
C3 C8 C9 C10 35.2(2)
C8 C9 C10 N3 7.0(2)
C8 C9 C10 C11 -170.43(14)
C9 C10 C11 O1 162.17(16)
N3 C10 C11 O1 -15.4(2)
C9 C10 C11 C12 -16.3(2)
N3 C10 C11 C12 166.14(13)
O1 C11 C12 C13 131.04(18)
C10 C11 C12 C13 -50.6(2)
O1 C11 C12 C17 -46.2(2)
C10 C11 C12 C17 132.18(16)
C17 C12 C13 C14 -0.4(2)
C11 C12 C13 C14 -177.68(15)
C12 C13 C14 C15 -1.6(3)
C13 C14 C15 C16 1.8(3)
C13 C14 C15 C19 -178.00(17)
C14 C15 C16 C17 0.0(3)
C19 C15 C16 C17 179.80(16)
C15 C16 C17 C12 -1.9(2)
C15 C16 C17 C18 179.96(16)
C13 C12 C17 C16 2.1(2)
C11 C12 C17 C16 179.33(14)
C13 C12 C17 C18 -179.86(16)
C11 C12 C17 C18 -2.6(2)
N3 C2 N1 C1 1.4(2)
N2 C1 N1 C2 -1.1(2)
N1 C1 N2 N3 0.3(2)
N1 C2 N3 N2 -1.3(2)
N1 C2 N3 C10 179.01(15)
C1 N2 N3 C2 0.56(18)
C1 N2 N3 C10 -179.71(13)
C9 C10 N3 C2 -113.9(2)
C11 C10 N3 C2 63.8(2)
C9 C10 N3 N2 66.43(19)
C11 C10 N3 N2 -115.87(15)

loop_
_cod_related_entry_id
_cod_related_entry_database
_cod_related_entry_code
1 ChemSpider 30657428
